data_1545616
loop_
_publ_author_name
'Duan, Xin-E'
'Li, Rui'
'Tong, Hong-Bo'
'Li, Ying-Qi'
'Bai, Sheng-Di'
'Guo, Yu-Jing'
'Liu, Dian-Sheng'

_publ_section_title
;
 Synthesis and structural characterization of electrochemically reversible
 bisferrocenes containing bis(acyl-thiourea)s: enantiomers and conformers
;
_journal_issue 9
_journal_name_full 'New J. Chem.'
_journal_page_first 3333
_journal_paper_doi 10.1039/C6NJ03539F
_journal_volume 41
_journal_year 2017
_chemical_absolute_configuration syn
_chemical_formula_sum 'C42 H44 Fe2 N4 O2 S2'
_chemical_formula_weight 812.63
_space_group_crystal_system orthorhombic
_space_group_IT_number 19
_space_group_name_Hall 'P 2ac 2ab'
_space_group_name_H-M_alt 'P 21 21 21'
_symmetry_space_group_name_Hall 'P 2ac 2ab'
_symmetry_space_group_name_H-M 'P 21 21 21'
_atom_sites_solution_hydrogens geom
_audit_creation_method SHELXL-2014/7
_audit_update_record
;
2017-03-15 deposited with the CCDC.
2017-03-21 downloaded from the CCDC.
;
_cell_angle_alpha 90
_cell_angle_beta 90
_cell_angle_gamma 90
_cell_formula_units_Z 4
_cell_length_a 7.615(6)
_cell_length_b 9.703(7)
_cell_length_c 52.00(3)
_cell_measurement_reflns_used 8294
_cell_measurement_temperature 296(2)
_cell_measurement_theta_max 25.15
_cell_measurement_theta_min 2.24
_cell_volume 3842(5)
_computing_structure_refinement 'SHELXL-2014/7 (Sheldrick, 2014)'
_diffrn_ambient_temperature 296(2)
_diffrn_measured_fraction_theta_full 0.998
_diffrn_measured_fraction_theta_max 0.998
_diffrn_measurement_device_type 'Bruker APEX-II CCD'
_diffrn_measurement_method '\f and \w scans'
_diffrn_radiation_type MoK\a
_diffrn_radiation_wavelength 0.71073
_diffrn_reflns_av_R_equivalents 0.0315
_diffrn_reflns_av_unetI/netI 0.0425
_diffrn_reflns_Laue_measured_fraction_full 0.998
_diffrn_reflns_Laue_measured_fraction_max 0.998
_diffrn_reflns_limit_h_max 8
_diffrn_reflns_limit_h_min -9
_diffrn_reflns_limit_k_max 11
_diffrn_reflns_limit_k_min -11
_diffrn_reflns_limit_l_max 54
_diffrn_reflns_limit_l_min -64
_diffrn_reflns_number 23350
_diffrn_reflns_point_group_measured_fraction_full 0.999
_diffrn_reflns_point_group_measured_fraction_max 0.999
_diffrn_reflns_theta_full 25.242
_diffrn_reflns_theta_max 25.996
_diffrn_reflns_theta_min 0.783
_diffrn_source 'sealed tube'
_exptl_absorpt_coefficient_mu 0.906
_exptl_crystal_colour Orange-red
_exptl_crystal_density_diffrn 1.405
_exptl_crystal_description Needle
_exptl_crystal_F_000 1696
_exptl_crystal_size_max 0.350
_exptl_crystal_size_mid 0.320
_exptl_crystal_size_min 0.310
_refine_diff_density_max 0.598
_refine_diff_density_min -0.586
_refine_diff_density_rms 0.074
_refine_ls_abs_structure_details
;
 Refined as an inversion twin.
;
_refine_ls_abs_structure_Flack 0.05(3)
_refine_ls_extinction_method none
_refine_ls_goodness_of_fit_ref 1.115
_refine_ls_hydrogen_treatment constr
_refine_ls_matrix_type full
_refine_ls_number_parameters 449
_refine_ls_number_reflns 7538
_refine_ls_number_restraints 246
_refine_ls_restrained_S_all 1.151
_refine_ls_R_factor_all 0.0632
_refine_ls_R_factor_gt 0.0580
_refine_ls_shift/su_max 0.001
_refine_ls_shift/su_mean 0.000
_refine_ls_structure_factor_coef Fsqd
_refine_ls_weighting_details 'w=1/[\s^2^(Fo^2^)+(0.0409P)^2^+7.6149P] where P=(Fo^2^+2Fc^2^)/3'
_refine_ls_weighting_scheme calc
_refine_ls_wR_factor_gt 0.1338
_refine_ls_wR_factor_ref 0.1370
_reflns_Friedel_coverage 0.743
_reflns_Friedel_fraction_full 1.000
_reflns_Friedel_fraction_max 1.000
_reflns_number_gt 6963
_reflns_number_total 7538
_reflns_threshold_expression 'I > 2\s(I)'
_cod_data_source_file c6nj03539f2.cif
_cod_data_source_block S992B
_cod_depositor_comments 'Adding full bibliography for 1545616--1545618.cif.'
_cod_database_code 1545616
_shelx_shelxl_version_number 2014/7
_shelx_space_group_comment
;
The symmetry employed for this shelxl refinement is uniquely defined
by the following loop, which should always be used as a source of
symmetry information in preference to the above space-group names.
They are only intended as comments.
;
_shelx_estimated_absorpt_t_min 0.742
_shelx_estimated_absorpt_t_max 0.767

loop_
_space_group_symop_operation_xyz
'x, y, z'
'-x+1/2, -y, z+1/2'
'-x, y+1/2, -z+1/2'
'x+1/2, -y+1/2, -z'

loop_
_atom_site_label
_atom_site_type_symbol
_atom_site_fract_x
_atom_site_fract_y
_atom_site_fract_z
_atom_site_U_iso_or_equiv
_atom_site_adp_type
_atom_site_occupancy
_atom_site_site_symmetry_order
_atom_site_calc_flag
_atom_site_refinement_flags_posn
_atom_site_refinement_flags_adp
Fe1 Fe 0.18340(14) -0.19257(11) 0.80947(2) 0.0438(3) Uani 1 1 d . .
Fe2 Fe 0.42800(12) -0.15257(9) 0.95228(2) 0.0313(2) Uani 1 1 d . .
N1 N -0.1666(8) 0.2507(5) 0.85378(11) 0.0364(12) Uani 1 1 d . .
H1 H -0.1253 0.2677 0.8387 0.044 Uiso 1 1 calc R U
N2 N -0.1576(8) 0.0249(6) 0.84070(11) 0.0401(14) Uani 1 1 d . .
H2 H -0.1840 -0.0591 0.8443 0.048 Uiso 1 1 calc R U
N3 N 0.0627(8) 0.3016(6) 0.89598(11) 0.0419(13) Uani 1 1 d . .
H3 H 0.0191 0.2741 0.9103 0.050 Uiso 1 1 calc R U
N4 N 0.2585(7) 0.1201(6) 0.90076(11) 0.0383(13) Uani 1 1 d . .
H4 H 0.3513 0.0795 0.8951 0.046 Uiso 1 1 calc R U
O1 O -0.0522(7) 0.1589(5) 0.80837(10) 0.0513(12) Uani 1 1 d . .
O2 O 0.0683(7) 0.1209(5) 0.93510(10) 0.0514(13) Uani 1 1 d . .
S1 S -0.2788(3) 0.05972(18) 0.88744(4) 0.0449(4) Uani 1 1 d . .
S2 S 0.3167(3) 0.2814(3) 0.86112(5) 0.0665(7) Uani 1 1 d . .
C1 C -0.1966(9) 0.3667(6) 0.87076(12) 0.0332(13) Uani 1 1 d . U
H1A H -0.2785 0.3392 0.8844 0.040 Uiso 1 1 calc R U
C2 C -0.0231(9) 0.4151(7) 0.88310(14) 0.0390(16) Uani 1 1 d . U
H2A H 0.0544 0.4478 0.8693 0.047 Uiso 1 1 calc R U
C3 C -0.0587(13) 0.5345(7) 0.90108(17) 0.056(2) Uani 1 1 d . U
H3A H 0.0510 0.5649 0.9087 0.067 Uiso 1 1 calc R U
H3B H -0.1350 0.5038 0.9149 0.067 Uiso 1 1 calc R U
C4 C -0.1452(12) 0.6559(8) 0.88706(17) 0.059(2) Uani 1 1 d . U
H4A H -0.1743 0.7274 0.8994 0.071 Uiso 1 1 calc R U
H4B H -0.0634 0.6942 0.8747 0.071 Uiso 1 1 calc R U
C5 C -0.3092(11) 0.6098(7) 0.87341(15) 0.0495(18) Uani 1 1 d . U
H5A H -0.3551 0.6858 0.8633 0.059 Uiso 1 1 calc R U
H5B H -0.3972 0.5847 0.8860 0.059 Uiso 1 1 calc R U
C6 C -0.2750(10) 0.4871(7) 0.85577(14) 0.0424(17) Uani 1 1 d . U
H6A H -0.3844 0.4584 0.8479 0.051 Uiso 1 1 calc R U
H6B H -0.1948 0.5143 0.8422 0.051 Uiso 1 1 calc R U
C7 C -0.1984(9) 0.1208(6) 0.85979(13) 0.0363(14) Uani 1 1 d . .
C8 C -0.0816(9) 0.0447(7) 0.81703(13) 0.0398(15) Uani 1 1 d . U
C9 C -0.0373(9) -0.0823(7) 0.80266(13) 0.0404(16) Uani 1 1 d . U
C13 C -0.0833(10) -0.2225(8) 0.80923(16) 0.0483(17) Uani 1 1 d . U
H13 H -0.1518 -0.2517 0.8230 0.058 Uiso 1 1 calc R U
C12 C -0.0010(10) -0.3075(9) 0.79005(17) 0.056(2) Uani 1 1 d . U
H12 H -0.0074 -0.4031 0.7893 0.068 Uiso 1 1 calc R U
C11 C 0.0908(12) -0.2231(9) 0.77269(16) 0.057(2) Uani 1 1 d . U
H11 H 0.1548 -0.2533 0.7585 0.069 Uiso 1 1 calc R U
C10 C 0.0694(12) -0.0857(9) 0.78031(14) 0.0517(18) Uani 1 1 d . U
H10 H 0.1172 -0.0093 0.7721 0.062 Uiso 1 1 calc R U
C18 C 0.3239(11) -0.1089(10) 0.83864(16) 0.099(4) Uani 1 1 d G U
H18 H 0.2893 -0.0341 0.8486 0.119 Uiso 1 1 calc R U
C17 C 0.2852(9) -0.2495(12) 0.84371(14) 0.101(4) Uani 1 1 d G U
H17 H 0.2208 -0.2829 0.8576 0.121 Uiso 1 1 calc R U
C16 C 0.3621(11) -0.3301(7) 0.8239(2) 0.095(4) Uani 1 1 d G U
H16 H 0.3569 -0.4256 0.8225 0.114 Uiso 1 1 calc R U
C15 C 0.4483(9) -0.2394(11) 0.80658(15) 0.104(4) Uani 1 1 d G U
H15 H 0.5095 -0.2650 0.7919 0.125 Uiso 1 1 calc R U
C14 C 0.4247(10) -0.1027(9) 0.81570(18) 0.091(3) Uani 1 1 d G U
H14 H 0.4677 -0.0231 0.8080 0.109 Uiso 1 1 calc R U
C31 C 0.4665(17) 0.3429(7) 0.94394(16) 0.125(5) Uani 1 1 d G U
H31 H 0.4159 0.3306 0.9278 0.150 Uiso 1 1 calc R U
C32 C 0.3616(9) 0.3753(7) 0.9650(3) 0.123(5) Uani 1 1 d G U
H32 H 0.2409 0.3847 0.9629 0.148 Uiso 1 1 calc R U
C33 C 0.4372(12) 0.3937(6) 0.9891(2) 0.106(4) Uani 1 1 d G U
H33 H 0.3670 0.4154 1.0031 0.127 Uiso 1 1 calc R U
C34 C 0.6176(13) 0.3797(7) 0.99212(13) 0.086(3) Uani 1 1 d G U
H34 H 0.6682 0.3920 1.0082 0.103 Uiso 1 1 calc R U
C35 C 0.7225(9) 0.3473(7) 0.9711(2) 0.094(3) Uani 1 1 d G U
H35 H 0.8432 0.3379 0.9731 0.113 Uiso 1 1 calc R U
C36 C 0.6469(16) 0.3289(7) 0.94701(15) 0.113(4) Uani 1 1 d G U
H36 H 0.7171 0.3072 0.9329 0.136 Uiso 1 1 calc R U
C19 C 0.2050(8) 0.2366(7) 0.88714(14) 0.0380(15) Uani 1 1 d . .
C20 C 0.1805(9) 0.0619(7) 0.92222(13) 0.0390(15) Uani 1 1 d . U
C21 C 0.2366(8) -0.0795(7) 0.92810(13) 0.0353(14) Uani 1 1 d . U
C22 C 0.3548(8) -0.1693(7) 0.91473(12) 0.0368(14) Uani 1 1 d . U
H22 H 0.4244 -0.1462 0.9007 0.044 Uiso 1 1 calc R U
C23 C 0.3461(10) -0.2994(8) 0.92684(14) 0.0453(17) Uani 1 1 d . U
H23 H 0.4085 -0.3773 0.9219 0.054 Uiso 1 1 calc R U
C24 C 0.2287(9) -0.2925(7) 0.94748(14) 0.0419(16) Uani 1 1 d . U
H24 H 0.2006 -0.3648 0.9585 0.050 Uiso 1 1 calc R U
C25 C 0.1599(8) -0.1574(7) 0.94883(13) 0.0383(14) Uani 1 1 d . U
H25 H 0.0798 -0.1247 0.9609 0.046 Uiso 1 1 calc R U
C26 C 0.5466(11) -0.0003(8) 0.97303(16) 0.0525(19) Uani 1 1 d . U
H26 H 0.5104 0.0912 0.9738 0.063 Uiso 1 1 calc R U
C27 C 0.6649(11) -0.0568(10) 0.95557(17) 0.062(2) Uani 1 1 d . U
H27 H 0.7232 -0.0096 0.9426 0.075 Uiso 1 1 calc R U
C28 C 0.6804(11) -0.1986(10) 0.96115(18) 0.064(2) Uani 1 1 d . U
H28 H 0.7499 -0.2618 0.9524 0.076 Uiso 1 1 calc R U
C29 C 0.5744(12) -0.2265(8) 0.98189(16) 0.058(2) Uani 1 1 d . U
H29 H 0.5603 -0.3120 0.9897 0.070 Uiso 1 1 calc R U
C30 C 0.4928(11) -0.1064(9) 0.98915(17) 0.055(2) Uani 1 1 d . U
H30 H 0.4140 -0.0975 1.0027 0.066 Uiso 1 1 calc R U
C37 C 0.5224(14) 0.3039(13) 0.7946(2) 0.088(3) Uani 1 1 d D U
H37 H 0.5752 0.2527 0.8075 0.106 Uiso 1 1 calc R U
C38 C 0.6195(16) 0.3960(14) 0.7809(2) 0.100(4) Uani 1 1 d D U
H38 H 0.7380 0.4092 0.7845 0.120 Uiso 1 1 calc R U
C39 C 0.5368(19) 0.4692(16) 0.7616(2) 0.117(4) Uani 1 1 d D U
H39 H 0.6010 0.5316 0.7519 0.141 Uiso 1 1 calc R U
C40 C 0.3608(18) 0.4511(14) 0.7567(2) 0.106(4) Uani 1 1 d D U
H40 H 0.3053 0.5034 0.7441 0.127 Uiso 1 1 calc R U
C41 C 0.2683(15) 0.3559(13) 0.7705(2) 0.096(3) Uani 1 1 d D U
H41 H 0.1506 0.3393 0.7668 0.116 Uiso 1 1 calc R U
C42 C 0.3502(14) 0.2860(12) 0.7894(2) 0.092(3) Uani 1 1 d D U
H42 H 0.2861 0.2237 0.7992 0.110 Uiso 1 1 calc R U

loop_
_atom_site_aniso_label
_atom_site_aniso_U_11
_atom_site_aniso_U_22
_atom_site_aniso_U_33
_atom_site_aniso_U_23
_atom_site_aniso_U_13
_atom_site_aniso_U_12
Fe1 0.0372(5) 0.0455(6) 0.0487(6) -0.0034(5) -0.0074(5) 0.0055(5)
Fe2 0.0285(4) 0.0306(4) 0.0348(5) 0.0075(4) -0.0035(4) -0.0001(4)
N1 0.039(3) 0.034(3) 0.036(3) 0.003(2) 0.001(3) 0.001(3)
N2 0.052(4) 0.032(3) 0.036(3) 0.004(2) 0.004(3) -0.004(3)
N3 0.037(3) 0.040(3) 0.048(3) 0.017(3) -0.004(3) 0.007(3)
N4 0.025(3) 0.045(3) 0.045(3) 0.015(3) -0.002(2) 0.009(2)
O1 0.061(3) 0.045(3) 0.048(3) 0.011(2) 0.008(3) 0.001(3)
O2 0.047(3) 0.059(3) 0.048(3) 0.017(2) 0.004(3) 0.015(3)
S1 0.0518(11) 0.0383(9) 0.0445(10) 0.0115(8) 0.0093(8) 0.0020(8)
S2 0.0513(12) 0.0728(15) 0.0752(15) 0.0380(12) 0.0195(11) 0.0143(12)
C1 0.033(3) 0.031(3) 0.035(3) 0.005(3) -0.001(3) 0.004(3)
C2 0.039(4) 0.031(3) 0.046(4) 0.012(3) -0.010(3) 0.004(3)
C3 0.072(5) 0.033(4) 0.063(5) -0.009(3) -0.019(4) 0.002(4)
C4 0.078(5) 0.033(4) 0.066(5) -0.009(4) -0.008(4) 0.005(4)
C5 0.049(4) 0.039(4) 0.061(5) 0.001(3) 0.003(4) 0.020(3)
C6 0.045(4) 0.037(3) 0.045(4) 0.008(3) -0.009(3) 0.009(3)
C7 0.030(3) 0.032(3) 0.048(4) 0.005(3) -0.002(3) 0.005(3)
C8 0.035(3) 0.042(4) 0.043(4) 0.002(3) -0.005(3) 0.010(3)
C9 0.040(4) 0.046(4) 0.035(4) 0.002(3) -0.009(3) 0.005(3)
C13 0.034(3) 0.049(4) 0.062(5) -0.003(4) -0.009(4) -0.005(3)
C12 0.049(4) 0.052(5) 0.068(5) -0.026(4) -0.013(4) 0.008(4)
C11 0.053(5) 0.067(5) 0.051(4) -0.016(4) -0.005(4) 0.007(4)
C10 0.055(4) 0.059(5) 0.041(4) 0.002(3) -0.008(4) 0.007(4)
C18 0.072(6) 0.125(8) 0.101(8) -0.051(7) -0.053(6) 0.030(7)
C17 0.060(6) 0.173(10) 0.070(6) 0.043(7) -0.032(5) -0.009(7)
C16 0.073(7) 0.081(7) 0.131(9) 0.005(7) -0.056(6) 0.025(5)
C15 0.054(6) 0.136(9) 0.122(9) -0.015(8) -0.033(6) 0.020(6)
C14 0.053(5) 0.109(8) 0.111(8) 0.009(7) -0.037(6) -0.023(6)
C31 0.192(12) 0.051(6) 0.132(10) 0.030(6) -0.078(9) -0.035(8)
C32 0.100(9) 0.037(5) 0.232(13) 0.033(8) -0.036(9) 0.000(5)
C33 0.122(9) 0.036(4) 0.159(10) -0.005(6) 0.065(8) -0.002(6)
C34 0.131(9) 0.037(4) 0.091(7) -0.004(5) -0.005(7) -0.011(5)
C35 0.093(7) 0.052(5) 0.137(9) 0.010(6) 0.007(7) -0.018(6)
C36 0.183(11) 0.059(6) 0.097(8) 0.006(6) 0.048(8) -0.035(8)
C19 0.024(3) 0.040(3) 0.050(4) 0.012(3) -0.006(3) -0.003(3)
C20 0.025(3) 0.047(4) 0.045(4) 0.006(3) -0.004(3) 0.001(3)
C21 0.029(3) 0.037(3) 0.040(4) 0.005(3) -0.007(3) 0.002(3)
C22 0.039(3) 0.041(4) 0.031(3) 0.001(3) -0.001(3) 0.000(3)
C23 0.052(4) 0.038(3) 0.046(4) 0.001(3) -0.005(3) -0.002(3)
C24 0.041(4) 0.032(3) 0.053(4) 0.009(3) -0.004(3) -0.009(3)
C25 0.025(3) 0.043(3) 0.046(4) 0.008(3) -0.004(3) -0.003(3)
C26 0.053(5) 0.044(4) 0.060(5) 0.004(3) -0.014(4) -0.011(4)
C27 0.038(4) 0.093(6) 0.056(5) 0.026(5) -0.008(4) -0.023(4)
C28 0.034(4) 0.085(6) 0.072(5) -0.003(5) -0.008(4) 0.010(4)
C29 0.059(5) 0.051(4) 0.065(5) 0.019(4) -0.034(4) 0.000(4)
C30 0.054(4) 0.059(5) 0.051(5) 0.010(4) -0.009(4) -0.008(4)
C37 0.083(7) 0.104(8) 0.077(7) -0.023(6) -0.020(5) 0.013(6)
C38 0.072(7) 0.134(10) 0.093(8) -0.032(7) 0.025(6) 0.000(7)
C39 0.130(10) 0.130(10) 0.092(8) -0.004(7) 0.053(8) 0.007(9)
C40 0.118(9) 0.126(9) 0.073(7) -0.012(7) -0.007(7) 0.052(8)
C41 0.072(6) 0.130(9) 0.087(7) -0.030(7) -0.018(6) 0.006(7)
C42 0.083(7) 0.088(7) 0.103(8) -0.006(6) -0.013(6) -0.008(6)

loop_
_atom_type_symbol
_atom_type_description
_atom_type_scat_dispersion_real
_atom_type_scat_dispersion_imag
_atom_type_scat_source
C C 0.0033 0.0016 'International Tables Vol C Tables 4.2.6.8 and 6.1.1.4'
H H 0.0000 0.0000 'International Tables Vol C Tables 4.2.6.8 and 6.1.1.4'
N N 0.0061 0.0033 'International Tables Vol C Tables 4.2.6.8 and 6.1.1.4'
S S 0.1246 0.1234 'International Tables Vol C Tables 4.2.6.8 and 6.1.1.4'
Fe Fe 0.3463 0.8444 'International Tables Vol C Tables 4.2.6.8 and 6.1.1.4'
O O 0.0106 0.0060 'International Tables Vol C Tables 4.2.6.8 and 6.1.1.4'

loop_
_geom_angle_atom_site_label_1
_geom_angle_atom_site_label_2
_geom_angle_atom_site_label_3
_geom_angle
C17 Fe1 C18 41.11(12)
C17 Fe1 C9 128.2(3)
C18 Fe1 C9 111.0(3)
C17 Fe1 C10 164.1(4)
C18 Fe1 C10 125.4(4)
C9 Fe1 C10 40.9(3)
C17 Fe1 C16 40.86(12)
C18 Fe1 C16 68.65(14)
C9 Fe1 C16 163.8(4)
C10 Fe1 C16 152.8(4)
C17 Fe1 C13 110.3(3)
C18 Fe1 C13 125.7(3)
C9 Fe1 C13 41.5(3)
C10 Fe1 C13 69.2(4)
C16 Fe1 C13 124.6(3)
C17 Fe1 C14 68.57(14)
C18 Fe1 C14 40.67(12)
C9 Fe1 C14 123.0(3)
C10 Fe1 C14 106.4(3)
C16 Fe1 C14 68.02(15)
C13 Fe1 C14 160.8(4)
C17 Fe1 C12 123.1(4)
C18 Fe1 C12 160.9(4)
C9 Fe1 C12 68.5(3)
C10 Fe1 C12 67.6(4)
C16 Fe1 C12 106.3(3)
C13 Fe1 C12 41.0(3)
C14 Fe1 C12 156.2(4)
C17 Fe1 C11 155.6(4)
C18 Fe1 C11 159.0(4)
C9 Fe1 C11 68.2(3)
C10 Fe1 C11 40.0(3)
C16 Fe1 C11 118.3(4)
C13 Fe1 C11 68.6(4)
C14 Fe1 C11 120.8(4)
C12 Fe1 C11 39.9(4)
C17 Fe1 C15 68.30(14)
C18 Fe1 C15 68.17(14)
C9 Fe1 C15 155.7(4)
C10 Fe1 C15 118.3(4)
C16 Fe1 C15 40.30(12)
C13 Fe1 C15 158.7(4)
C14 Fe1 C15 40.19(12)
C12 Fe1 C15 120.6(3)
C11 Fe1 C15 103.5(3)
C28 Fe2 C30 66.6(4)
C28 Fe2 C29 39.6(4)
C30 Fe2 C29 39.5(3)
C28 Fe2 C27 40.6(4)
C30 Fe2 C27 66.7(4)
C29 Fe2 C27 67.1(4)
C28 Fe2 C22 117.4(3)
C30 Fe2 C22 171.7(3)
C29 Fe2 C22 148.0(3)
C27 Fe2 C22 111.1(3)
C28 Fe2 C23 106.5(4)
C30 Fe2 C23 147.2(3)
C29 Fe2 C23 114.4(3)
C27 Fe2 C23 130.0(4)
C22 Fe2 C23 40.5(3)
C28 Fe2 C26 67.6(4)
C30 Fe2 C26 39.9(3)
C29 Fe2 C26 67.2(3)
C27 Fe2 C26 39.9(4)
C22 Fe2 C26 133.3(3)
C23 Fe2 C26 169.5(3)
C28 Fe2 C21 152.8(3)
C30 Fe2 C21 132.5(3)
C29 Fe2 C21 167.5(4)
C27 Fe2 C21 121.6(3)
C22 Fe2 C21 41.0(3)
C23 Fe2 C21 68.1(3)
C26 Fe2 C21 112.9(3)
C28 Fe2 C25 163.6(4)
C30 Fe2 C25 109.3(3)
C29 Fe2 C25 127.2(4)
C27 Fe2 C25 154.2(4)
C22 Fe2 C25 69.0(3)
C23 Fe2 C25 67.9(3)
C26 Fe2 C25 120.2(3)
C21 Fe2 C25 41.1(3)
C28 Fe2 C24 125.7(4)
C30 Fe2 C24 116.2(3)
C29 Fe2 C24 105.3(3)
C27 Fe2 C24 165.3(4)
C22 Fe2 C24 68.2(3)
C23 Fe2 C24 40.0(3)
C26 Fe2 C24 150.6(3)
C21 Fe2 C24 68.2(3)
C25 Fe2 C24 40.3(3)
C7 N1 C1 124.7(6)
C7 N1 H1 117.7
C1 N1 H1 117.7
C8 N2 C7 129.6(6)
C8 N2 H2 115.2
C7 N2 H2 115.2
C19 N3 C2 124.6(6)
C19 N3 H3 117.7
C2 N3 H3 117.7
C20 N4 C19 127.9(6)
C20 N4 H4 116.0
C19 N4 H4 116.0
N1 C1 C6 110.2(5)
N1 C1 C2 110.8(5)
C6 C1 C2 108.3(5)
N1 C1 H1A 109.2
C6 C1 H1A 109.2
C2 C1 H1A 109.2
N3 C2 C3 112.2(6)
N3 C2 C1 110.4(5)
C3 C2 C1 109.7(6)
N3 C2 H2A 108.2
C3 C2 H2A 108.2
C1 C2 H2A 108.2
C2 C3 C4 111.8(7)
C2 C3 H3A 109.3
C4 C3 H3A 109.3
C2 C3 H3B 109.3
C4 C3 H3B 109.3
H3A C3 H3B 107.9
C5 C4 C3 110.6(7)
C5 C4 H4A 109.5
C3 C4 H4A 109.5
C5 C4 H4B 109.5
C3 C4 H4B 109.5
H4A C4 H4B 108.1
C4 C5 C6 112.0(6)
C4 C5 H5A 109.2
C6 C5 H5A 109.2
C4 C5 H5B 109.2
C6 C5 H5B 109.2
H5A C5 H5B 107.9
C1 C6 C5 110.9(6)
C1 C6 H6A 109.5
C5 C6 H6A 109.5
C1 C6 H6B 109.5
C5 C6 H6B 109.5
H6A C6 H6B 108.0
N1 C7 N2 115.3(6)
N1 C7 S1 127.5(5)
N2 C7 S1 117.2(5)
O1 C8 N2 122.4(6)
O1 C8 C9 122.0(7)
N2 C8 C9 115.6(6)
C10 C9 C13 108.1(7)
C10 C9 C8 124.3(7)
C13 C9 C8 127.5(7)
C10 C9 Fe1 69.9(4)
C13 C9 Fe1 70.3(4)
C8 C9 Fe1 122.7(5)
C12 C13 C9 105.6(8)
C12 C13 Fe1 69.8(5)
C9 C13 Fe1 68.2(4)
C12 C13 H13 127.2
C9 C13 H13 127.2
Fe1 C13 H13 126.4
C11 C12 C13 109.2(7)
C11 C12 Fe1 70.1(5)
C13 C12 Fe1 69.3(4)
C11 C12 H12 125.4
C13 C12 H12 125.4
Fe1 C12 H12 126.8
C10 C11 C12 108.4(8)
C10 C11 Fe1 68.9(5)
C12 C11 Fe1 70.0(5)
C10 C11 H11 125.8
C12 C11 H11 125.8
Fe1 C11 H11 126.9
C11 C10 C9 108.7(8)
C11 C10 Fe1 71.1(5)
C9 C10 Fe1 69.2(4)
C11 C10 H10 125.7
C9 C10 H10 125.7
Fe1 C10 H10 125.6
C14 C18 C17 108.0
C14 C18 Fe1 70.9(3)
C17 C18 Fe1 69.2(3)
C14 C18 H18 126.0
C17 C18 H18 126.0
Fe1 C18 H18 125.5
C18 C17 C16 108.0
C18 C17 Fe1 69.7(3)
C16 C17 Fe1 70.7(3)
C18 C17 H17 126.0
C16 C17 H17 126.0
Fe1 C17 H17 125.2
C15 C16 C17 108.0
C15 C16 Fe1 70.8(3)
C17 C16 Fe1 68.5(3)
C15 C16 H16 126.0
C17 C16 H16 126.0
Fe1 C16 H16 126.3
C16 C15 C14 108.0
C16 C15 Fe1 68.9(3)
C14 C15 Fe1 69.4(3)
C16 C15 H15 126.0
C14 C15 H15 126.0
Fe1 C15 H15 127.3
C18 C14 C15 108.0
C18 C14 Fe1 68.4(3)
C15 C14 Fe1 70.4(3)
C18 C14 H14 126.0
C15 C14 H14 126.0
Fe1 C14 H14 126.7
C32 C31 C36 120.0
C32 C31 H31 120.0
C36 C31 H31 120.0
C31 C32 C33 120.0
C31 C32 H32 120.0
C33 C32 H32 120.0
C34 C33 C32 120.0
C34 C33 H33 120.0
C32 C33 H33 120.0
C33 C34 C35 120.0
C33 C34 H34 120.0
C35 C34 H34 120.0
C36 C35 C34 120.0
C36 C35 H35 120.0
C34 C35 H35 120.0
C35 C36 C31 120.0
C35 C36 H36 120.0
C31 C36 H36 120.0
N3 C19 N4 116.5(6)
N3 C19 S2 125.0(5)
N4 C19 S2 118.5(5)
O2 C20 N4 123.2(6)
O2 C20 C21 121.7(6)
N4 C20 C21 115.1(6)
C22 C21 C25 107.4(6)
C22 C21 C20 130.5(6)
C25 C21 C20 121.8(6)
C22 C21 Fe2 69.0(4)
C25 C21 Fe2 69.4(4)
C20 C21 Fe2 131.1(5)
C23 C22 C21 107.3(6)
C23 C22 Fe2 69.9(4)
C21 C22 Fe2 70.0(4)
C23 C22 H22 126.3
C21 C22 H22 126.3
Fe2 C22 H22 125.3
C24 C23 C22 109.3(7)
C24 C23 Fe2 70.4(4)
C22 C23 Fe2 69.6(4)
C24 C23 H23 125.4
C22 C23 H23 125.4
Fe2 C23 H23 126.2
C23 C24 C25 108.6(6)
C23 C24 Fe2 69.6(4)
C25 C24 Fe2 69.8(4)
C23 C24 H24 125.7
C25 C24 H24 125.7
Fe2 C24 H24 126.5
C24 C25 C21 107.4(6)
C24 C25 Fe2 69.9(4)
C21 C25 Fe2 69.5(4)
C24 C25 H25 126.3
C21 C25 H25 126.3
Fe2 C25 H25 125.9
C30 C26 C27 107.0(8)
C30 C26 Fe2 69.6(5)
C27 C26 Fe2 69.9(5)
C30 C26 H26 126.5
C27 C26 H26 126.5
Fe2 C26 H26 125.6
C26 C27 C28 107.7(8)
C26 C27 Fe2 70.2(5)
C28 C27 Fe2 69.3(5)
C26 C27 H27 126.1
C28 C27 H27 126.1
Fe2 C27 H27 125.9
C29 C28 C27 107.7(8)
C29 C28 Fe2 70.4(5)
C27 C28 Fe2 70.1(5)
C29 C28 H28 126.1
C27 C28 H28 126.1
Fe2 C28 H28 125.0
C28 C29 C30 108.3(8)
C28 C29 Fe2 70.0(5)
C30 C29 Fe2 70.1(5)
C28 C29 H29 125.8
C30 C29 H29 125.8
Fe2 C29 H29 125.6
C29 C30 C26 109.3(8)
C29 C30 Fe2 70.3(5)
C26 C30 Fe2 70.5(5)
C29 C30 H30 125.4
C26 C30 H30 125.4
Fe2 C30 H30 125.4
C42 C37 C38 120.7(12)
C42 C37 H37 119.7
C38 C37 H37 119.7
C37 C38 C39 118.0(12)
C37 C38 H38 121.0
C39 C38 H38 121.0
C40 C39 C38 120.9(13)
C40 C39 H39 119.6
C38 C39 H39 119.6
C41 C40 C39 119.4(13)
C41 C40 H40 120.3
C39 C40 H40 120.3
C42 C41 C40 119.0(12)
C42 C41 H41 120.5
C40 C41 H41 120.5
C41 C42 C37 122.0(12)
C41 C42 H42 119.0
C37 C42 H42 119.0

loop_
_geom_bond_atom_site_label_1
_geom_bond_atom_site_label_2
_geom_bond_distance
Fe1 C17 2.019(7)
Fe1 C18 2.026(7)
Fe1 C9 2.023(7)
Fe1 C10 2.032(8)
Fe1 C16 2.049(7)
Fe1 C13 2.051(8)
Fe1 C14 2.059(7)
Fe1 C12 2.058(8)
Fe1 C11 2.060(8)
Fe1 C15 2.073(7)
Fe2 C28 2.026(8)
Fe2 C30 2.029(9)
Fe2 C29 2.032(7)
Fe2 C27 2.036(8)
Fe2 C22 2.037(6)
Fe2 C23 2.042(8)
Fe2 C26 2.040(8)
Fe2 C21 2.051(6)
Fe2 C25 2.050(6)
Fe2 C24 2.052(7)
N1 C7 1.321(8)
N1 C1 1.449(8)
N1 H1 0.8600
N2 C8 1.373(9)
N2 C7 1.396(9)
N2 H2 0.8600
N3 C19 1.335(9)
N3 C2 1.445(8)
N3 H3 0.8600
N4 C20 1.385(9)
N4 C19 1.394(8)
N4 H4 0.8600
O1 C8 1.217(8)
O2 C20 1.227(9)
S1 C7 1.671(7)
S2 C19 1.657(7)
C1 C6 1.526(8)
C1 C2 1.542(9)
C1 H1A 0.9800
C2 C3 1.513(10)
C2 H2A 0.9800
C3 C4 1.534(11)
C3 H3A 0.9700
C3 H3B 0.9700
C4 C5 1.504(11)
C4 H4A 0.9700
C4 H4B 0.9700
C5 C6 1.525(10)
C5 H5A 0.9700
C5 H5B 0.9700
C6 H6A 0.9700
C6 H6B 0.9700
C8 C9 1.480(10)
C9 C10 1.418(11)
C9 C13 1.445(10)
C13 C12 1.438(11)
C13 H13 0.9300
C12 C11 1.405(13)
C12 H12 0.9300
C11 C10 1.401(12)
C11 H11 0.9300
C10 H10 0.9300
C18 C14 1.4200
C18 C17 1.4200
C18 H18 0.9300
C17 C16 1.4200
C17 H17 0.9300
C16 C15 1.4200
C16 H16 0.9300
C15 C14 1.4200
C15 H15 0.9300
C14 H14 0.9300
C31 C32 1.3900
C31 C36 1.3900
C31 H31 0.9300
C32 C33 1.3900
C32 H32 0.9300
C33 C34 1.3900
C33 H33 0.9300
C34 C35 1.3900
C34 H34 0.9300
C35 C36 1.3900
C35 H35 0.9300
C36 H36 0.9300
C20 C21 1.469(9)
C21 C22 1.433(9)
C21 C25 1.440(9)
C22 C23 1.412(10)
C22 H22 0.9300
C23 C24 1.399(10)
C23 H23 0.9300
C24 C25 1.414(10)
C24 H24 0.9300
C25 H25 0.9300
C26 C30 1.389(11)
C26 C27 1.392(13)
C26 H26 0.9300
C27 C28 1.411(13)
C27 H27 0.9300
C28 C29 1.374(13)
C28 H28 0.9300
C29 C30 1.374(12)
C29 H29 0.9300
C30 H30 0.9300
C37 C42 1.350(10)
C37 C38 1.358(11)
C37 H37 0.9300
C38 C39 1.382(11)
C38 H38 0.9300
C39 C40 1.376(11)
C39 H39 0.9300
C40 C41 1.365(11)
C40 H40 0.9300
C41 C42 1.348(11)
C41 H41 0.9300
C42 H42 0.9300

loop_
_geom_hbond_atom_site_label_D
_geom_hbond_atom_site_label_H
_geom_hbond_atom_site_label_A
_geom_hbond_distance_DH
_geom_hbond_distance_HA
_geom_hbond_distance_DA
_geom_hbond_angle_DHA
_geom_hbond_site_symmetry_A
N1 H1 O1 0.86 1.98 2.670(8) 136.7 .
N3 H3 O2 0.86 2.00 2.686(7) 135.8 .
C27 H27 S1 0.93 2.94 3.743(9) 144.9 1_655
N4 H4 S1 0.86 2.85 3.639(6) 152.9 1_655
